data_4505763
loop_
_publ_author_name
'Bond, Andrew D.'
'Feeder, Neil'
'Redman, James E.'
'Teat, Simon J.'
'Sanders, Jeremy K. M.'

_publ_section_title
;
 Molecular Conformation and Intermolecular Interactions in the Crystal
 Structures of Free-Base 5,15-Diarylporphyrins
;
_journal_issue 1
_journal_name_full 'Crystal Growth &amp; Design'
_journal_page_first 27
_journal_paper_doi 10.1021/cg010029u
_journal_volume 2
_journal_year 2002
_chemical_formula_moiety 'C44 H46 N4'
_chemical_formula_sum 'C44 H46 N4'
_chemical_formula_weight 630.85
_chemical_name_systematic
; 
 5,15-diphenyl-2,8,12,18-tetraethyl-3,7,13,17-tetramethylporphyrin, alpha form 
;
_space_group_IT_number 12
_symmetry_cell_setting monoclinic
_symmetry_space_group_name_Hall '-I 2y'
_symmetry_space_group_name_H-M 'I 1 2/m 1'
_atom_sites_solution_hydrogens geom
_atom_sites_solution_primary direct
_atom_sites_solution_secondary difmap
_cell_angle_alpha 90.00
_cell_angle_beta 104.238(2)
_cell_angle_gamma 90.00
_cell_formula_units_Z 2
_cell_length_a 8.6155(5)
_cell_length_b 15.7605(10)
_cell_length_c 13.1152(9)
_cell_measurement_reflns_used 1481
_cell_measurement_temperature 180(2)
_cell_measurement_theta_max 28.64
_cell_measurement_theta_min 2.68
_cell_volume 1726.14(19)
_computing_cell_refinement 'Bruker SAINT (Bruker AXS, 1994)'
_computing_data_collection 'Bruker SMART (Bruker AXS, 1994)'
_computing_data_reduction 'Bruker SAINT (Bruker AXS, 1994)'
_computing_molecular_graphics 'XP (Sheldrick, 1993)'
_computing_publication_material 'SHELXL-97 (Sheldrick, 1997)'
_computing_structure_refinement 'SHELXL-97 (Sheldrick, 1997)'
_computing_structure_solution 'SHELXS-97 (Sheldrick, 1997)'
_diffrn_ambient_temperature 180(2)
_diffrn_detector_area_resol_mean 8.192
_diffrn_measured_fraction_theta_full 0.912
_diffrn_measured_fraction_theta_max 0.912
_diffrn_measurement_device_type 'Bruker SMART CCD'
_diffrn_measurement_method 'Thin slice \w-scans'
_diffrn_radiation_monochromator 'Silicon 111'
_diffrn_radiation_source 'Daresbury SRS, Station 9.8'
_diffrn_radiation_type synchrotron
_diffrn_radiation_wavelength 0.6904
_diffrn_reflns_av_R_equivalents 0.0141
_diffrn_reflns_av_sigmaI/netI 0.0226
_diffrn_reflns_limit_h_max 11
_diffrn_reflns_limit_h_min -11
_diffrn_reflns_limit_k_max 21
_diffrn_reflns_limit_k_min -21
_diffrn_reflns_limit_l_max 16
_diffrn_reflns_limit_l_min -18
_diffrn_reflns_number 5919
_diffrn_reflns_theta_full 28.94
_diffrn_reflns_theta_max 28.94
_diffrn_reflns_theta_min 2.00
_diffrn_standards_number 0
_exptl_absorpt_coefficient_mu 0.071
_exptl_absorpt_correction_T_max 0.9986
_exptl_absorpt_correction_T_min 0.9958
_exptl_absorpt_correction_type multi-scan
_exptl_absorpt_process_details
;
 Correction applied by SADABS - note that the transmission factors are
 not real since they include corrections for beam decay and possibly
 crystal decay (the two cannot be distinguished).

 The numbers listed in the CIF are those calculated by SHELXL. 
;
_exptl_crystal_colour red
_exptl_crystal_density_diffrn 1.214
_exptl_crystal_density_method 'not measured'
_exptl_crystal_description needle
_exptl_crystal_F_000 676
_exptl_crystal_size_max 0.06
_exptl_crystal_size_mid 0.02
_exptl_crystal_size_min 0.02
_refine_diff_density_max 0.402
_refine_diff_density_min -0.200
_refine_diff_density_rms 0.052
_refine_ls_extinction_method none
_refine_ls_goodness_of_fit_ref 1.006
_refine_ls_hydrogen_treatment mixed
_refine_ls_matrix_type full
_refine_ls_number_parameters 120
_refine_ls_number_reflns 2361
_refine_ls_number_restraints 0
_refine_ls_restrained_S_all 1.006
_refine_ls_R_factor_all 0.0674
_refine_ls_R_factor_gt 0.0524
_refine_ls_shift/su_max 0.008
_refine_ls_shift/su_mean 0.003
_refine_ls_structure_factor_coef Fsqd
_refine_ls_weighting_details 'calc w=1/[\s^2^(Fo^2^)+(0.1028P)^2^] where P=(Fo^2^+2Fc^2^)/3'
_refine_ls_weighting_scheme calc
_refine_ls_wR_factor_gt 0.1388
_refine_ls_wR_factor_ref 0.1474
_reflns_number_gt 1801
_reflns_number_total 2361
_reflns_threshold_expression >2sigma(I)
_cod_data_source_file cg010029u.cif
_cod_data_source_block cam132
_cod_original_sg_symbol_H-M I2/m
_cod_database_code 4505763

loop_
_symmetry_equiv_pos_as_xyz
'x, y, z'
'x, -y, z'
'x+1/2, y+1/2, z+1/2'
'x+1/2, -y+1/2, z+1/2'
'-x, -y, -z'
'-x, y, -z'
'-x+1/2, -y+1/2, -z+1/2'
'-x+1/2, y+1/2, -z+1/2'

loop_
_atom_site_label
_atom_site_type_symbol
_atom_site_fract_x
_atom_site_fract_y
_atom_site_fract_z
_atom_site_U_iso_or_equiv
_atom_site_adp_type
_atom_site_occupancy
_atom_site_symmetry_multiplicity
_atom_site_calc_flag
_atom_site_refinement_flags
N1 N 0.18435(12) -0.08553(6) 0.05920(8) 0.0246(3) Uani 1 1 d .
H1N H 0.1165 -0.0432 0.0413 0.029 Uiso 0.50 1 calc PR
C1 C 0.14969(14) -0.16940(8) 0.04173(10) 0.0253(3) Uani 1 1 d .
C2 C 0.29446(14) -0.21857(8) 0.07927(9) 0.0261(3) Uani 1 1 d .
C3 C 0.41449(15) -0.16376(8) 0.12335(10) 0.0263(3) Uani 1 1 d .
C4 C 0.34434(14) -0.07855(7) 0.10978(9) 0.0236(3) Uani 1 1 d .
C5 C 0.41964(19) 0.0000 0.13849(13) 0.0234(3) Uani 1 2 d S
C6 C 0.0000 -0.20550(11) 0.0000 0.0278(4) Uani 1 2 d S
H6A H 0.0000 -0.2658 0.0000 0.033 Uiso 1 2 calc SR
C7 C 0.58314(16) -0.19003(9) 0.17492(13) 0.0374(3) Uani 1 1 d .
H7A H 0.5923 -0.2519 0.1715 0.056 Uiso 1 1 calc R
H7B H 0.6103 -0.1718 0.2486 0.056 Uiso 1 1 calc R
H7C H 0.6569 -0.1635 0.1382 0.056 Uiso 1 1 calc R
C8 C 0.5866(2) 0.0000 0.20685(13) 0.0252(4) Uani 1 2 d S
C9 C 0.6084(2) 0.0000 0.31573(14) 0.0299(4) Uani 1 2 d S
H9A H 0.5180 0.0000 0.3450 0.036 Uiso 1 2 calc SR
C10 C 0.7616(2) 0.0000 0.38159(16) 0.0361(4) Uani 1 2 d S
H10A H 0.7757 0.0000 0.4557 0.043 Uiso 1 2 calc SR
C11 C 0.8936(2) 0.0000 0.33920(18) 0.0406(5) Uani 1 2 d S
H11A H 0.9984 0.0000 0.3843 0.049 Uiso 1 2 calc SR
C12 C 0.8733(2) 0.0000 0.23151(18) 0.0443(5) Uani 1 2 d S
H12A H 0.9641 0.0000 0.2025 0.053 Uiso 1 2 calc SR
C13 C 0.7198(2) 0.0000 0.16538(16) 0.0360(4) Uani 1 2 d S
H13A H 0.7062 0.0000 0.0913 0.043 Uiso 1 2 calc SR
C14 C 0.30406(16) -0.31329(8) 0.07078(11) 0.0314(3) Uani 1 1 d .
H14A H 0.4148 -0.3294 0.0700 0.038 Uiso 1 1 calc R
H14B H 0.2324 -0.3319 0.0034 0.038 Uiso 1 1 calc R
C15 C 0.2573(2) -0.35908(9) 0.16072(14) 0.0455(4) Uani 1 1 d .
H15A H 0.2656 -0.4205 0.1516 0.068 Uiso 1 1 calc R
H15B H 0.1469 -0.3444 0.1610 0.068 Uiso 1 1 calc R
H15C H 0.3294 -0.3419 0.2276 0.068 Uiso 1 1 calc R

loop_
_atom_site_aniso_label
_atom_site_aniso_U_11
_atom_site_aniso_U_22
_atom_site_aniso_U_33
_atom_site_aniso_U_23
_atom_site_aniso_U_13
_atom_site_aniso_U_12
N1 0.0185(5) 0.0222(5) 0.0294(5) 0.0015(4) -0.0011(4) -0.0007(3)
C1 0.0206(6) 0.0231(6) 0.0297(6) 0.0014(4) 0.0015(4) 0.0021(4)
C2 0.0232(6) 0.0243(6) 0.0294(6) 0.0012(4) 0.0039(5) 0.0037(4)
C3 0.0213(6) 0.0264(6) 0.0286(6) 0.0014(4) 0.0014(5) 0.0041(4)
C4 0.0182(5) 0.0259(6) 0.0242(6) 0.0016(4) 0.0004(4) 0.0019(4)
C5 0.0168(7) 0.0277(8) 0.0236(8) 0.000 0.0006(6) 0.000
C6 0.0238(8) 0.0208(7) 0.0361(9) 0.000 0.0023(7) 0.000
C7 0.0225(6) 0.0337(7) 0.0494(8) -0.0030(6) -0.0035(6) 0.0082(5)
C8 0.0182(8) 0.0267(8) 0.0279(8) 0.000 0.0001(6) 0.000
C9 0.0246(8) 0.0326(9) 0.0304(9) 0.000 0.0027(7) 0.000
C10 0.0343(10) 0.0373(10) 0.0294(9) 0.000 -0.0060(8) 0.000
C11 0.0204(9) 0.0456(11) 0.0471(12) 0.000 -0.0084(8) 0.000
C12 0.0184(9) 0.0615(14) 0.0513(13) 0.000 0.0051(8) 0.000
C13 0.0243(9) 0.0516(12) 0.0311(10) 0.000 0.0048(7) 0.000
C14 0.0296(7) 0.0243(6) 0.0388(7) -0.0008(5) 0.0057(5) 0.0054(5)
C15 0.0510(10) 0.0306(7) 0.0603(10) 0.0088(6) 0.0237(8) 0.0064(6)

loop_
_atom_type_symbol
_atom_type_description
_atom_type_scat_dispersion_real
_atom_type_scat_dispersion_imag
_atom_type_scat_source
C C 0.0033 0.0016 'International Tables Vol C Tables 4.2.6.8 and 6.1.1.4'
H H 0.0000 0.0000 'International Tables Vol C Tables 4.2.6.8 and 6.1.1.4'
N N 0.0061 0.0033 'International Tables Vol C Tables 4.2.6.8 and 6.1.1.4'

loop_
_geom_angle_atom_site_label_1
_geom_angle_atom_site_label_2
_geom_angle_atom_site_label_3
_geom_angle
_geom_angle_site_symmetry_1
_geom_angle_site_symmetry_3
C1 N1 C4 108.06(9) . .
C1 N1 N1 166.04(6) . 2
C4 N1 N1 85.43(6) . 2
C1 N1 N1 76.48(6) . 6
C4 N1 N1 175.41(6) . 6
N1 N1 N1 90.0 2 6
C1 N1 H1N 126.0 . .
C4 N1 H1N 126.0 . .
N1 N1 H1N 40.7 2 .
N1 N1 H1N 49.5 6 .
N1 C1 C6 127.31(12) . .
N1 C1 C2 109.11(10) . .
C6 C1 C2 123.50(12) . .
C3 C2 C1 107.78(11) . .
C3 C2 C14 127.76(11) . .
C1 C2 C14 124.45(11) . .
C2 C3 C4 106.40(10) . .
C2 C3 C7 124.44(11) . .
C4 C3 C7 129.17(11) . .
N1 C4 C5 122.68(11) . 2
N1 C4 C5 122.68(11) . .
C5 C4 C5 0.0(2) 2 .
N1 C4 C3 108.60(10) . .
C5 C4 C3 128.71(11) 2 .
C5 C4 C3 128.71(11) . .
C5 C5 C4 0(10) 2 .
C5 C5 C4 0(10) 2 2
C4 C5 C4 123.50(15) . 2
C5 C5 C8 0(10) 2 .
C4 C5 C8 118.23(7) . .
C4 C5 C8 118.23(7) 2 .
C1 C6 C1 131.77(17) . 6
C1 C6 H6A 114.1 . .
C1 C6 H6A 114.1 6 .
C3 C7 H7A 109.5 . .
C3 C7 H7B 109.5 . .
H7A C7 H7B 109.5 . .
C3 C7 H7C 109.5 . .
H7A C7 H7C 109.5 . .
H7B C7 H7C 109.5 . .
C13 C8 C9 119.10(16) . .
C13 C8 C5 122.13(16) . 2
C9 C8 C5 118.77(16) . 2
C13 C8 C5 122.13(16) . .
C9 C8 C5 118.77(16) . .
C5 C8 C5 0.00(15) 2 .
C10 C9 C8 120.38(18) . .
C10 C9 H9A 119.8 . .
C8 C9 H9A 119.8 . .
C11 C10 C9 119.96(19) . .
C11 C10 H10A 120.0 . .
C9 C10 H10A 120.0 . .
C12 C11 C10 120.14(18) . .
C12 C11 H11A 119.9 . .
C10 C11 H11A 119.9 . .
C11 C12 C13 119.9(2) . .
C11 C12 H12A 120.0 . .
C13 C12 H12A 120.0 . .
C8 C13 C12 120.49(18) . .
C8 C13 H13A 119.8 . .
C12 C13 H13A 119.8 . .
C2 C14 C15 112.63(12) . .
C2 C14 H14A 109.1 . .
C15 C14 H14A 109.1 . .
C2 C14 H14B 109.1 . .
C15 C14 H14B 109.1 . .
H14A C14 H14B 107.8 . .
C14 C15 H15A 109.5 . .
C14 C15 H15B 109.5 . .
H15A C15 H15B 109.5 . .
C14 C15 H15C 109.5 . .
H15A C15 H15C 109.5 . .
H15B C15 H15C 109.5 . .

loop_
_geom_bond_atom_site_label_1
_geom_bond_atom_site_label_2
_geom_bond_distance
_geom_bond_site_symmetry_2
N1 C1 1.3621(15) .
N1 C4 1.3793(14) .
N1 N1 2.6959(19) 2
N1 N1 3.1741(19) 6
N1 H1N 0.8800 .
C1 C6 1.3926(14) .
C1 C2 1.4479(16) .
C2 C3 1.3623(17) .
C2 C14 1.5008(17) .
C3 C4 1.4654(15) .
C3 C7 1.5022(17) .
C4 C5 1.4054(13) 2
C4 C5 1.4054(13) .
C5 C5 0.000(4) 2
C5 C4 1.4054(13) 2
C5 C8 1.496(2) .
C6 C1 1.3926(14) 6
C6 H6A 0.9500 .
C7 H7A 0.9800 .
C7 H7B 0.9800 .
C7 H7C 0.9800 .
C8 C13 1.385(3) .
C8 C9 1.394(3) .
C8 C5 1.496(2) 2
C9 C10 1.388(2) .
C9 H9A 0.9500 .
C10 C11 1.383(3) .
C10 H10A 0.9500 .
C11 C12 1.380(3) .
C11 H11A 0.9500 .
C12 C13 1.392(3) .
C12 H12A 0.9500 .
C13 H13A 0.9500 .
C14 C15 1.519(2) .
C14 H14A 0.9900 .
C14 H14B 0.9900 .
C15 H15A 0.9800 .
C15 H15B 0.9800 .
C15 H15C 0.9800 .

loop_
_geom_torsion_atom_site_label_1
_geom_torsion_atom_site_label_2
_geom_torsion_atom_site_label_3
_geom_torsion_atom_site_label_4
_geom_torsion
_geom_torsion_site_symmetry_1
_geom_torsion_site_symmetry_4
C4 N1 C1 C6 174.77(11) . .
N1 N1 C1 C6 -20.6(4) 2 .
N1 N1 C1 C6 -5.97(11) 6 .
C4 N1 C1 C2 -2.05(14) . .
N1 N1 C1 C2 162.6(2) 2 .
N1 N1 C1 C2 177.22(10) 6 .
N1 C1 C2 C3 2.53(14) . .
C6 C1 C2 C3 -174.43(11) . .
N1 C1 C2 C14 -178.29(12) . .
C6 C1 C2 C14 4.74(19) . .
C1 C2 C3 C4 -1.91(14) . .
C14 C2 C3 C4 178.95(12) . .
C1 C2 C3 C7 177.86(13) . .
C14 C2 C3 C7 -1.3(2) . .
C1 N1 C4 C5 179.35(13) . 2
C1 N1 C4 C5 179.35(13) . .
C1 N1 C4 C3 0.86(14) . .
C2 C3 C4 N1 0.72(14) . .
C7 C3 C4 N1 -179.04(13) . .
C2 C3 C4 C5 -177.66(14) . 2
C7 C3 C4 C5 2.6(2) . 2
C2 C3 C4 C5 -177.66(14) . .
C7 C3 C4 C5 2.6(2) . .
N1 C4 C5 C5 0.00(4) . 2
C3 C4 C5 C5 0.00(6) . 2
N1 C4 C5 C4 -6.4(3) . 2
C5 C4 C5 C4 0(44) 2 2
C3 C4 C5 C4 171.79(10) . 2
N1 C4 C5 C8 171.08(13) . .
C5 C4 C5 C8 0(92) 2 .
C3 C4 C5 C8 -10.7(2) . .
N1 C1 C6 C1 5.33(10) . 6
C2 C1 C6 C1 -178.27(13) . 6
C5 C5 C8 C13 0(100) 2 .
C4 C5 C8 C13 91.20(13) . .
C4 C5 C8 C13 -91.20(13) 2 .
C5 C5 C8 C9 0.00(7) 2 .
C4 C5 C8 C9 -88.80(13) . .
C4 C5 C8 C9 88.80(13) 2 .
C4 C5 C8 C5 0(100) . 2
C4 C5 C8 C5 0(16) 2 2
C5 C8 C9 C10 180.0 2 .
C5 C8 C9 C10 180.0 . .
C5 C8 C13 C12 180.0 2 .
C5 C8 C13 C12 180.0 . .
C3 C2 C14 C15 94.29(17) . .
C1 C2 C14 C15 -84.71(16) . .
